data_7040598
loop_
_publ_author_name
'Huang, Huaiyi'
'Zhang, Pingyu'
'Chen, Yu'
'Qiu, Kangqiang'
'Jin, Chengzhi'
'Ji, Liangnian'
'Chao, Hui'

_publ_section_title
;
 Synthesis, characterization and biological evaluation of labile
 intercalative ruthenium(ii) complexes for anticancer drug screening.
;
_journal_issue 33
_journal_name_full 'Dalton transactions (Cambridge, England : 2003)'
_journal_page_first 13135
_journal_page_last 13145
_journal_paper_doi 10.1039/c6dt01270a
_journal_volume 45
_journal_year 2016
_chemical_formula_moiety 'C34 H22 Cl N8 Ru, Cl O4'
_chemical_formula_sum 'C34 H22 Cl2 N8 O4 Ru'
_chemical_formula_weight 778.56
_space_group_crystal_system monoclinic
_space_group_IT_number 14
_space_group_name_Hall '-P 2yn'
_space_group_name_H-M_alt 'P 1 21/n 1'
_symmetry_space_group_name_Hall '-P 2yn'
_symmetry_space_group_name_H-M 'P 1 21/n 1'
_atom_sites_solution_hydrogens geom
_audit_creation_date 2016-04-11
_audit_creation_method
;
Olex2 1.2
(compiled 2014.11.28 svn.r3106 for OlexSys, GUI svn.r4959)
;
_audit_update_record
;
2016-05-19 deposited with the CCDC.
2016-05-25 downloaded from the CCDC.
;
_cell_angle_alpha 90
_cell_angle_beta 104.962(2)
_cell_angle_gamma 90
_cell_formula_units_Z 4
_cell_length_a 8.5691(5)
_cell_length_b 22.4491(13)
_cell_length_c 16.5370(11)
_cell_measurement_reflns_used 25549
_cell_measurement_temperature 293(2)
_cell_measurement_theta_max 55.53
_cell_measurement_theta_min 3.01
_cell_volume 3073.3(3)
_computing_molecular_graphics 'Olex2 (Dolomanov et al., 2009)'
_computing_publication_material 'Olex2 (Dolomanov et al., 2009)'
_computing_structure_refinement 'ShelXL (Sheldrick, 2008)'
_diffrn_ambient_temperature 293(2)
_diffrn_measured_fraction_theta_full 0.988
_diffrn_measured_fraction_theta_max 0.982
_diffrn_measurement_device_type 'multiwire proportional'
_diffrn_measurement_method 'phi and omega scans'
_diffrn_radiation_monochromator graphite
_diffrn_radiation_type MoK\a
_diffrn_radiation_wavelength 0.71073
_diffrn_reflns_av_R_equivalents 0.0925
_diffrn_reflns_av_unetI/netI 0.0825
_diffrn_reflns_Laue_measured_fraction_full 0.988
_diffrn_reflns_Laue_measured_fraction_max 0.982
_diffrn_reflns_limit_h_max 10
_diffrn_reflns_limit_h_min -11
_diffrn_reflns_limit_k_max 29
_diffrn_reflns_limit_k_min -29
_diffrn_reflns_limit_l_max 19
_diffrn_reflns_limit_l_min -21
_diffrn_reflns_number 25278
_diffrn_reflns_point_group_measured_fraction_full 0.988
_diffrn_reflns_point_group_measured_fraction_max 0.982
_diffrn_reflns_theta_full 25.242
_diffrn_reflns_theta_max 27.483
_diffrn_reflns_theta_min 3.006
_diffrn_standards_decay_% 0
_diffrn_standards_interval_count 0
_diffrn_standards_interval_time 0
_diffrn_standards_number 0
_exptl_absorpt_coefficient_mu 0.740
_exptl_absorpt_correction_T_max 27.53
_exptl_absorpt_correction_T_min 3.01
_exptl_absorpt_correction_type multi-scan
_exptl_crystal_colour black
_exptl_crystal_density_diffrn 1.683
_exptl_crystal_description block
_exptl_crystal_F_000 1568
_exptl_crystal_size_max 0.191
_exptl_crystal_size_mid 0.093
_exptl_crystal_size_min 0.086
_exptl_transmission_factor_max 0.938
_exptl_transmission_factor_min 0.921
_refine_diff_density_max 0.932
_refine_diff_density_min -0.646
_refine_diff_density_rms 0.118
_refine_ls_extinction_method none
_refine_ls_goodness_of_fit_ref 1.031
_refine_ls_hydrogen_treatment constr
_refine_ls_matrix_type full
_refine_ls_number_parameters 442
_refine_ls_number_reflns 6926
_refine_ls_number_restraints 0
_refine_ls_restrained_S_all 1.031
_refine_ls_R_factor_all 0.0837
_refine_ls_R_factor_gt 0.0458
_refine_ls_shift/su_max 0.001
_refine_ls_shift/su_mean 0.000
_refine_ls_structure_factor_coef Fsqd
_refine_ls_weighting_details
;
'w=1/[\s^2^(Fo^2^)+(0.0434P)^2^+2.5109P] where P=(Fo^2^+2Fc^2^)/3
;
_refine_ls_weighting_scheme calc
_refine_ls_wR_factor_gt 0.0952
_refine_ls_wR_factor_ref 0.1210
_reflns_Friedel_coverage 0.000
_reflns_number_gt 4618
_reflns_number_total 6926
_reflns_threshold_expression 'I > 2\s(I)'
_cod_data_source_file c6dt01270a2.cif
_cod_data_source_block Ru3
_cod_database_code 7040598
_shelx_space_group_comment
;
The symmetry employed for this shelxl refinement is uniquely defined
by the following loop, which should always be used as a source of
symmetry information in preference to the above space-group names.
They are only intended as comments.
;
_olex2_refinement_description
;
1. Fixed Uiso
 At 1.2 times of:
  All C(H) groups
2.a Aromatic/amide H refined with riding coordinates:
 C14(H14), C8(H8), C13(H13), C2(H2), C7(H7), C1(H1), C17(H17), C33(H33),
 C15(H15), C16(H16), C4(H4), C9(H9), C12(H12), C19(H19), C32(H32), C24(H24),
 C31(H31), C27(H27), C3(H3), C25(H25), C30(H30), C26(H26)
;

loop_
_space_group_symop_operation_xyz
'x, y, z'
'-x+1/2, y+1/2, -z+1/2'
'-x, -y, -z'
'x-1/2, -y-1/2, z-1/2'

loop_
_atom_site_label
_atom_site_type_symbol
_atom_site_fract_x
_atom_site_fract_y
_atom_site_fract_z
_atom_site_U_iso_or_equiv
_atom_site_adp_type
_atom_site_occupancy
_atom_site_site_symmetry_order
_atom_site_calc_flag
_atom_site_refinement_flags_posn
Ru1 Ru 0.36656(4) 0.88970(2) 0.15787(2) 0.02639(11) Uani 1 1 d .
Cl1 Cl 0.27654(13) 0.99133(5) 0.15025(7) 0.0340(3) Uani 1 1 d .
Cl2 Cl 0.02477(15) 0.79555(5) 0.39473(8) 0.0417(3) Uani 1 1 d .
N2 N 0.3365(4) 0.89087(14) 0.0351(2) 0.0280(8) Uani 1 1 d .
N4 N 0.3970(4) 0.88514(15) 0.2840(2) 0.0278(7) Uani 1 1 d .
N5 N 0.4625(4) 0.80770(15) 0.1824(2) 0.0297(8) Uani 1 1 d .
N6 N 0.6227(5) 0.70057(16) 0.2345(3) 0.0433(10) Uani 1 1 d .
N1 N 0.1347(4) 0.85681(15) 0.1175(2) 0.0319(8) Uani 1 1 d .
N3 N 0.5907(4) 0.92090(15) 0.1515(2) 0.0302(8) Uani 1 1 d .
O1 O -0.0972(4) 0.82666(16) 0.3330(2) 0.0520(9) Uani 1 1 d .
C14 C 0.8616(6) 0.9554(2) 0.2013(4) 0.0437(12) Uani 1 1 d .
H14 H 0.9490 0.9632 0.2467 0.052 Uiso 1 1 calc R
N7 N 0.5193(4) 0.82750(15) 0.4064(2) 0.0308(8) Uani 1 1 d .
O4 O 0.1523(5) 0.77765(18) 0.3586(2) 0.0618(11) Uani 1 1 d .
C8 C 0.2899(6) 0.89994(19) -0.1340(3) 0.0404(12) Uani 1 1 d .
H8 H 0.2746 0.9023 -0.1917 0.048 Uiso 1 1 calc R
C13 C 0.8705(6) 0.9659(2) 0.1198(4) 0.0433(12) Uani 1 1 d .
H13 H 0.9635 0.9821 0.1096 0.052 Uiso 1 1 calc R
C10 C 0.4570(5) 0.91204(18) 0.0045(3) 0.0294(9) Uani 1 1 d .
C2 C -0.1087(6) 0.8097(2) 0.1294(3) 0.0378(11) Uani 1 1 d .
H2 H -0.1722 0.7960 0.1634 0.045 Uiso 1 1 calc R
C7 C 0.1637(6) 0.88051(19) -0.1012(3) 0.0368(10) Uani 1 1 d .
H7 H 0.0632 0.8711 -0.1363 0.044 Uiso 1 1 calc R
C5 C 0.0783(5) 0.85307(18) 0.0317(3) 0.0290(9) Uani 1 1 d .
C1 C 0.0426(5) 0.83518(18) 0.1659(3) 0.0343(10) Uani 1 1 d .
H1 H 0.0798 0.8372 0.2238 0.041 Uiso 1 1 calc R
O3 O 0.0898(6) 0.83373(18) 0.4657(2) 0.0706(12) Uani 1 1 d .
O2 O -0.0438(5) 0.74419(16) 0.4235(2) 0.0595(10) Uani 1 1 d .
C17 C 0.5639(6) 0.7148(2) 0.1533(3) 0.0391(11) Uani 1 1 d .
H17 H 0.5767 0.6875 0.1132 0.047 Uiso 1 1 calc R
C20 C 0.4772(5) 0.83762(18) 0.3225(3) 0.0311(10) Uani 1 1 d .
C6 C 0.1920(5) 0.87557(17) -0.0149(3) 0.0279(9) Uani 1 1 d .
N8 N 0.3415(5) 0.92567(15) 0.3294(2) 0.0319(8) Uani 1 1 d .
C33 C 0.2190(6) 1.00998(19) 0.4204(3) 0.0382(11) Uani 1 1 d .
H33 H 0.2024 1.0152 0.3631 0.046 Uiso 1 1 calc R
C15 C 0.7176(5) 0.93291(18) 0.2125(3) 0.0339(10) Uani 1 1 d .
H15 H 0.7111 0.9259 0.2670 0.041 Uiso 1 1 calc R
C16 C 0.4858(5) 0.76764(18) 0.1260(3) 0.0338(10) Uani 1 1 d .
H16 H 0.4495 0.7755 0.0691 0.041 Uiso 1 1 calc R
C11 C 0.6003(5) 0.92928(17) 0.0699(3) 0.0286(9) Uani 1 1 d .
C23 C 0.5071(6) 0.8627(2) 0.5418(3) 0.0358(11) Uani 1 1 d .
C4 C -0.0688(6) 0.8275(2) -0.0049(3) 0.0395(11) Uani 1 1 d .
H4 H -0.1057 0.8251 -0.0629 0.047 Uiso 1 1 calc R
C18 C 0.5158(5) 0.79390(19) 0.2646(3) 0.0297(9) Uani 1 1 d .
C9 C 0.4361(6) 0.91561(19) -0.0816(3) 0.0338(10) Uani 1 1 d .
H9 H 0.5201 0.9285 -0.1034 0.041 Uiso 1 1 calc R
C22 C 0.4667(5) 0.86856(18) 0.4516(3) 0.0278(9) Uani 1 1 d .
C12 C 0.7409(6) 0.95223(19) 0.0547(3) 0.0377(11) Uani 1 1 d .
H12 H 0.7468 0.9583 0.0000 0.045 Uiso 1 1 calc R
C19 C 0.5981(6) 0.74092(19) 0.2897(3) 0.0390(11) Uani 1 1 d .
H19 H 0.6374 0.7332 0.3466 0.047 Uiso 1 1 calc R
C34 C 0.3098(5) 0.96097(19) 0.4608(3) 0.0323(10) Uani 1 1 d .
C32 C 0.1548(6) 1.0501(2) 0.4662(3) 0.0427(12) Uani 1 1 d .
H32 H 0.0935 1.0822 0.4400 0.051 Uiso 1 1 calc R
C21 C 0.3754(5) 0.91716(18) 0.4135(3) 0.0304(10) Uani 1 1 d .
C24 C 0.6117(6) 0.8172(2) 0.5845(3) 0.0405(11) Uani 1 1 d .
H24 H 0.6548 0.7900 0.5537 0.049 Uiso 1 1 calc R
C28 C 0.4461(6) 0.9051(2) 0.5905(3) 0.0373(11) Uani 1 1 d .
C31 C 0.1830(7) 1.0419(2) 0.5522(3) 0.0455(13) Uani 1 1 d .
H31 H 0.1394 1.0687 0.5833 0.055 Uiso 1 1 calc R
C27 C 0.4926(7) 0.8997(2) 0.6771(3) 0.0501(14) Uani 1 1 d .
H27 H 0.4567 0.9276 0.7097 0.060 Uiso 1 1 calc R
C29 C 0.3407(6) 0.95362(19) 0.5476(3) 0.0356(10) Uani 1 1 d .
C3 C -0.1624(6) 0.8050(2) 0.0463(3) 0.0443(13) Uani 1 1 d .
H3 H -0.2612 0.7868 0.0226 0.053 Uiso 1 1 calc R
C25 C 0.6501(7) 0.8127(2) 0.6688(3) 0.0500(14) Uani 1 1 d .
H25 H 0.7165 0.7819 0.6953 0.060 Uiso 1 1 calc R
C30 C 0.2738(6) 0.9952(2) 0.5919(3) 0.0450(13) Uani 1 1 d .
H30 H 0.2914 0.9911 0.6495 0.054 Uiso 1 1 calc R
C26 C 0.5905(8) 0.8538(3) 0.7158(3) 0.0622(17) Uani 1 1 d .
H26 H 0.6168 0.8504 0.7738 0.075 Uiso 1 1 calc R

loop_
_atom_site_aniso_label
_atom_site_aniso_U_11
_atom_site_aniso_U_22
_atom_site_aniso_U_33
_atom_site_aniso_U_23
_atom_site_aniso_U_13
_atom_site_aniso_U_12
Ru1 0.02407(18) 0.02953(18) 0.02642(18) -0.00039(15) 0.00806(13) -0.00410(15)
Cl1 0.0323(6) 0.0313(5) 0.0406(6) 0.0010(5) 0.0134(5) -0.0026(4)
Cl2 0.0395(7) 0.0459(7) 0.0388(6) 0.0097(5) 0.0085(6) -0.0002(5)
N2 0.0291(19) 0.0272(17) 0.0315(19) 0.0045(15) 0.0144(17) -0.0003(15)
N4 0.0291(19) 0.0314(18) 0.0233(17) -0.0042(15) 0.0077(15) -0.0079(15)
N5 0.026(2) 0.0322(19) 0.032(2) -0.0009(15) 0.0084(17) -0.0059(15)
N6 0.056(3) 0.030(2) 0.045(2) -0.0062(18) 0.016(2) 0.0031(19)
N1 0.027(2) 0.0294(19) 0.042(2) 0.0004(16) 0.0146(18) -0.0025(15)
N3 0.030(2) 0.0300(19) 0.031(2) -0.0009(15) 0.0094(17) -0.0012(16)
O1 0.050(2) 0.061(2) 0.043(2) 0.0181(17) 0.0098(19) 0.0134(18)
C14 0.031(3) 0.039(3) 0.060(3) -0.004(2) 0.009(3) -0.002(2)
N7 0.027(2) 0.0342(19) 0.0291(19) -0.0002(16) 0.0029(17) -0.0012(15)
O4 0.049(3) 0.083(3) 0.055(3) 0.005(2) 0.018(2) 0.013(2)
C8 0.056(3) 0.033(3) 0.036(3) 0.001(2) 0.019(3) -0.005(2)
C13 0.026(3) 0.036(3) 0.069(4) 0.001(2) 0.015(3) 0.001(2)
C10 0.029(2) 0.027(2) 0.032(2) 0.0043(17) 0.008(2) 0.0002(17)
C2 0.033(3) 0.039(3) 0.046(3) -0.004(2) 0.019(2) -0.010(2)
C7 0.040(3) 0.034(2) 0.036(2) -0.0025(19) 0.009(2) -0.008(2)
C5 0.028(2) 0.026(2) 0.033(2) -0.0024(17) 0.007(2) -0.0022(17)
C1 0.035(3) 0.033(2) 0.040(3) -0.0023(19) 0.020(2) -0.008(2)
O3 0.086(3) 0.073(3) 0.049(3) -0.011(2) 0.011(2) -0.018(2)
O2 0.056(3) 0.057(2) 0.062(3) 0.0238(19) 0.008(2) -0.0099(19)
C17 0.043(3) 0.043(3) 0.033(3) -0.008(2) 0.013(2) -0.009(2)
C20 0.029(2) 0.024(2) 0.042(3) -0.0017(18) 0.013(2) -0.0037(18)
C6 0.029(2) 0.023(2) 0.029(2) -0.0032(16) 0.0032(19) -0.0018(16)
N8 0.034(2) 0.0277(19) 0.035(2) -0.0013(15) 0.0108(18) -0.0006(16)
C33 0.036(3) 0.031(2) 0.050(3) -0.001(2) 0.016(2) -0.003(2)
C15 0.029(2) 0.032(2) 0.040(3) -0.0007(19) 0.007(2) -0.0027(19)
C16 0.037(3) 0.029(2) 0.041(3) -0.0007(19) 0.018(2) -0.0053(19)
C11 0.028(2) 0.026(2) 0.033(2) 0.0008(17) 0.011(2) -0.0010(17)
C23 0.039(3) 0.035(2) 0.036(3) 0.001(2) 0.014(2) -0.006(2)
C4 0.037(3) 0.038(3) 0.045(3) -0.009(2) 0.015(2) -0.006(2)
C18 0.028(2) 0.033(2) 0.027(2) -0.0046(18) 0.0054(19) -0.0039(18)
C9 0.042(3) 0.030(2) 0.035(2) 0.0006(19) 0.019(2) -0.004(2)
C22 0.025(2) 0.029(2) 0.028(2) -0.0086(17) 0.0048(19) -0.0037(17)
C12 0.033(3) 0.033(2) 0.053(3) 0.004(2) 0.021(3) 0.001(2)
C19 0.041(3) 0.034(2) 0.041(3) -0.002(2) 0.008(2) 0.000(2)
C34 0.031(3) 0.036(2) 0.034(2) -0.0068(19) 0.016(2) -0.0077(19)
C32 0.040(3) 0.036(3) 0.053(3) -0.009(2) 0.012(3) -0.001(2)
C21 0.031(2) 0.026(2) 0.035(2) -0.0013(18) 0.011(2) -0.0047(18)
C24 0.039(3) 0.041(3) 0.038(3) -0.003(2) 0.004(2) 0.003(2)
C28 0.036(3) 0.038(3) 0.040(3) -0.004(2) 0.014(2) -0.002(2)
C31 0.046(3) 0.044(3) 0.052(3) -0.013(2) 0.022(3) -0.003(2)
C27 0.059(4) 0.068(4) 0.023(2) -0.006(2) 0.010(2) 0.017(3)
C29 0.036(3) 0.032(2) 0.038(3) -0.0081(19) 0.010(2) -0.006(2)
C3 0.034(3) 0.039(3) 0.065(4) -0.009(2) 0.022(3) -0.013(2)
C25 0.068(4) 0.045(3) 0.035(3) 0.003(2) 0.011(3) 0.008(3)
C30 0.049(3) 0.045(3) 0.045(3) -0.005(2) 0.019(3) 0.001(2)
C26 0.086(5) 0.068(4) 0.035(3) 0.004(3) 0.021(3) 0.013(3)

loop_
_atom_type_symbol
_atom_type_description
_atom_type_scat_dispersion_real
_atom_type_scat_dispersion_imag
_atom_type_scat_source
C C 0.0033 0.0016 'International Tables Vol C Tables 4.2.6.8 and 6.1.1.4'
H H 0.0000 0.0000 'International Tables Vol C Tables 4.2.6.8 and 6.1.1.4'
Cl Cl 0.1484 0.1585 'International Tables Vol C Tables 4.2.6.8 and 6.1.1.4'
N N 0.0061 0.0033 'International Tables Vol C Tables 4.2.6.8 and 6.1.1.4'
O O 0.0106 0.0060 'International Tables Vol C Tables 4.2.6.8 and 6.1.1.4'
Ru Ru -1.2594 0.8363 'International Tables Vol C Tables 4.2.6.8 and 6.1.1.4'

loop_
_geom_angle_atom_site_label_1
_geom_angle_atom_site_label_2
_geom_angle_atom_site_label_3
_geom_angle
N2 Ru1 Cl1 88.77(10)
N2 Ru1 N4 177.88(13)
N2 Ru1 N5 99.01(14)
N2 Ru1 N1 79.23(14)
N2 Ru1 N3 79.64(14)
N4 Ru1 Cl1 93.21(10)
N4 Ru1 N1 99.90(13)
N4 Ru1 N3 101.17(14)
N5 Ru1 Cl1 171.07(11)
N5 Ru1 N4 79.07(14)
N5 Ru1 N1 92.69(14)
N5 Ru1 N3 89.05(13)
N1 Ru1 Cl1 93.08(10)
N1 Ru1 N3 158.81(14)
N3 Ru1 Cl1 88.03(10)
O1 Cl2 O3 110.2(3)
O4 Cl2 O1 109.4(2)
O4 Cl2 O3 109.2(3)
O2 Cl2 O1 110.0(2)
O2 Cl2 O4 109.6(2)
O2 Cl2 O3 108.3(2)
C10 N2 Ru1 118.7(3)
C6 N2 Ru1 118.8(2)
C6 N2 C10 122.2(4)
C20 N4 Ru1 116.2(3)
C20 N4 N8 119.2(3)
N8 N4 Ru1 124.6(3)
C16 N5 Ru1 126.7(3)
C16 N5 C18 118.0(4)
C18 N5 Ru1 115.2(3)
C19 N6 C17 115.8(4)
C5 N1 Ru1 114.1(2)
C1 N1 Ru1 126.7(3)
C1 N1 C5 119.0(4)
C15 N3 Ru1 128.9(3)
C15 N3 C11 118.5(4)
C11 N3 Ru1 112.6(3)
C13 C14 H14 121.2
C15 C14 H14 121.2
C15 C14 C13 117.7(5)
C22 N7 C20 114.6(4)
C7 C8 H8 119.8
C9 C8 H8 119.8
C9 C8 C7 120.4(4)
C14 C13 H13 120.4
C12 C13 C14 119.2(4)
C12 C13 H13 120.4
N2 C10 C11 113.2(4)
N2 C10 C9 119.7(4)
C9 C10 C11 127.1(4)
C1 C2 H2 119.7
C3 C2 H2 119.7
C3 C2 C1 120.6(4)
C8 C7 H7 120.8
C6 C7 C8 118.4(4)
C6 C7 H7 120.8
N1 C5 C6 114.3(4)
C4 C5 N1 121.2(4)
C4 C5 C6 124.4(4)
N1 C1 C2 120.6(4)
N1 C1 H1 119.7
C2 C1 H1 119.7
N6 C17 H17 118.1
N6 C17 C16 123.8(4)
C16 C17 H17 118.1
N4 C20 N7 125.9(4)
N4 C20 C18 113.5(4)
N7 C20 C18 120.6(4)
N2 C6 C7 120.0(4)
N2 C6 C5 113.2(4)
C7 C6 C5 126.8(4)
N4 N8 C21 117.6(3)
C34 C33 H33 120.0
C32 C33 H33 120.0
C32 C33 C34 119.9(5)
N3 C15 C14 124.2(4)
N3 C15 H15 117.9
C14 C15 H15 117.9
N5 C16 C17 119.6(4)
N5 C16 H16 120.2
C17 C16 H16 120.2
N3 C11 C10 115.7(3)
N3 C11 C12 119.9(4)
C12 C11 C10 124.4(4)
C24 C23 C22 121.9(4)
C24 C23 C28 118.4(4)
C28 C23 C22 119.7(4)
C5 C4 H4 120.5
C5 C4 C3 119.1(5)
C3 C4 H4 120.5
N5 C18 C20 115.3(4)
N5 C18 C19 120.6(4)
C19 C18 C20 124.0(4)
C8 C9 C10 119.1(4)
C8 C9 H9 120.4
C10 C9 H9 120.4
N7 C22 C23 119.2(4)
N7 C22 C21 121.2(4)
C21 C22 C23 119.6(4)
C13 C12 C11 120.4(4)
C13 C12 H12 119.8
C11 C12 H12 119.8
N6 C19 C18 122.1(5)
N6 C19 H19 118.9
C18 C19 H19 118.9
C33 C34 C21 121.0(4)
C29 C34 C33 120.8(4)
C29 C34 C21 118.3(4)
C33 C32 H32 120.5
C33 C32 C31 119.1(5)
C31 C32 H32 120.5
N8 C21 C22 121.3(4)
N8 C21 C34 116.4(4)
C22 C21 C34 122.4(4)
C23 C24 H24 119.3
C25 C24 C23 121.4(4)
C25 C24 H24 119.3
C23 C28 C29 119.2(4)
C27 C28 C23 118.2(5)
C27 C28 C29 122.6(4)
C32 C31 H31 119.4
C30 C31 C32 121.3(4)
C30 C31 H31 119.4
C28 C27 H27 119.2
C26 C27 C28 121.5(4)
C26 C27 H27 119.2
C34 C29 C28 120.7(4)
C30 C29 C34 117.6(4)
C30 C29 C28 121.6(4)
C2 C3 C4 119.6(5)
C2 C3 H3 120.2
C4 C3 H3 120.2
C24 C25 H25 120.0
C24 C25 C26 120.1(5)
C26 C25 H25 120.0
C31 C30 C29 121.3(5)
C31 C30 H30 119.3
C29 C30 H30 119.3
C27 C26 C25 120.4(5)
C27 C26 H26 119.8
C25 C26 H26 119.8

loop_
_geom_bond_atom_site_label_1
_geom_bond_atom_site_label_2
_geom_bond_distance
Ru1 Cl1 2.4011(11)
Ru1 N2 1.981(3)
Ru1 N4 2.037(3)
Ru1 N5 2.014(4)
Ru1 N1 2.062(4)
Ru1 N3 2.072(3)
Cl2 O1 1.439(4)
Cl2 O4 1.432(3)
Cl2 O3 1.443(4)
Cl2 O2 1.430(3)
N2 C10 1.348(5)
N2 C6 1.344(6)
N4 C20 1.337(5)
N4 N8 1.342(4)
N5 C16 1.346(5)
N5 C18 1.353(5)
N6 C17 1.346(6)
N6 C19 1.340(5)
N1 C5 1.378(5)
N1 C1 1.351(5)
N3 C15 1.307(6)
N3 C11 1.385(5)
C14 H14 0.9300
C14 C13 1.390(7)
C14 C15 1.390(6)
N7 C20 1.360(6)
N7 C22 1.336(5)
C8 H8 0.9300
C8 C7 1.399(6)
C8 C9 1.373(7)
C13 H13 0.9300
C13 C12 1.366(7)
C10 C11 1.464(6)
C10 C9 1.390(6)
C2 H2 0.9300
C2 C1 1.402(6)
C2 C3 1.336(7)
C7 H7 0.9300
C7 C6 1.389(6)
C5 C6 1.479(5)
C5 C4 1.375(6)
C1 H1 0.9300
C17 H17 0.9300
C17 C16 1.378(6)
C20 C18 1.468(6)
N8 C21 1.360(5)
C33 H33 0.9300
C33 C34 1.412(7)
C33 C32 1.380(6)
C15 H15 0.9300
C16 H16 0.9300
C11 C12 1.392(5)
C23 C22 1.448(6)
C23 C24 1.420(7)
C23 C28 1.430(6)
C4 H4 0.9300
C4 C3 1.403(6)
C18 C19 1.390(6)
C9 H9 0.9300
C22 C21 1.394(6)
C12 H12 0.9300
C19 H19 0.9300
C34 C21 1.456(6)
C34 C29 1.400(6)
C32 H32 0.9300
C32 C31 1.391(7)
C24 H24 0.9300
C24 C25 1.351(7)
C28 C27 1.389(7)
C28 C29 1.475(7)
C31 H31 0.9300
C31 C30 1.368(7)
C27 H27 0.9300
C27 C26 1.377(7)
C29 C30 1.398(6)
C3 H3 0.9300
C25 H25 0.9300
C25 C26 1.387(7)
C30 H30 0.9300
C26 H26 0.9300

loop_
_geom_torsion_atom_site_label_1
_geom_torsion_atom_site_label_2
_geom_torsion_atom_site_label_3
_geom_torsion_atom_site_label_4
_geom_torsion
Ru1 N2 C10 C11 2.5(5)
Ru1 N2 C10 C9 -177.3(3)
Ru1 N2 C6 C7 174.9(3)
Ru1 N2 C6 C5 -6.4(4)
Ru1 N4 C20 N7 175.8(3)
Ru1 N4 C20 C18 -5.5(5)
Ru1 N4 N8 C21 -178.3(3)
Ru1 N5 C16 C17 175.3(3)
Ru1 N5 C18 C20 7.3(5)
Ru1 N5 C18 C19 -173.9(3)
Ru1 N1 C5 C6 -2.3(4)
Ru1 N1 C5 C4 174.6(3)
Ru1 N1 C1 C2 -174.8(3)
Ru1 N3 C15 C14 -178.1(3)
Ru1 N3 C11 C10 -3.0(4)
Ru1 N3 C11 C12 177.6(3)
N2 C10 C11 N3 0.5(5)
N2 C10 C11 C12 179.8(4)
N2 C10 C9 C8 2.9(6)
N4 C20 C18 N5 -1.2(5)
N4 C20 C18 C19 -179.9(4)
N4 N8 C21 C22 0.9(6)
N4 N8 C21 C34 -178.4(3)
N5 C18 C19 N6 -2.6(7)
N6 C17 C16 N5 -1.3(7)
N1 C5 C6 N2 5.6(5)
N1 C5 C6 C7 -175.9(4)
N1 C5 C4 C3 0.1(7)
N3 C11 C12 C13 0.8(6)
C14 C13 C12 C11 1.5(7)
N7 C20 C18 N5 177.5(4)
N7 C20 C18 C19 -1.1(7)
N7 C22 C21 N8 -2.4(6)
N7 C22 C21 C34 176.9(4)
C8 C7 C6 N2 1.8(6)
C8 C7 C6 C5 -176.6(4)
C13 C14 C15 N3 0.2(7)
C10 N2 C6 C7 1.0(6)
C10 N2 C6 C5 179.6(3)
C10 C11 C12 C13 -178.6(4)
C7 C8 C9 C10 -0.1(7)
C5 N1 C1 C2 -0.5(6)
C5 C4 C3 C2 1.2(7)
C1 N1 C5 C6 -177.3(4)
C1 N1 C5 C4 -0.4(6)
C1 C2 C3 C4 -2.1(7)
C17 N6 C19 C18 0.6(7)
C20 N4 N8 C21 2.4(5)
C20 N7 C22 C23 -178.9(4)
C20 N7 C22 C21 0.3(6)
C20 C18 C19 N6 176.0(4)
C6 N2 C10 C11 176.5(3)
C6 N2 C10 C9 -3.4(6)
C6 C5 C4 C3 176.7(4)
N8 N4 C20 N7 -4.8(6)
N8 N4 C20 C18 173.8(3)
C33 C34 C21 N8 -1.3(6)
C33 C34 C21 C22 179.4(4)
C33 C34 C29 C28 -175.2(4)
C33 C34 C29 C30 2.2(6)
C33 C32 C31 C30 0.5(7)
C15 N3 C11 C10 176.9(4)
C15 N3 C11 C12 -2.5(6)
C15 C14 C13 C12 -2.0(7)
C16 N5 C18 C20 -176.1(4)
C16 N5 C18 C19 2.6(6)
C11 N3 C15 C14 2.0(6)
C11 C10 C9 C8 -177.0(4)
C23 C22 C21 N8 176.9(4)
C23 C22 C21 C34 -3.9(6)
C23 C24 C25 C26 -1.7(8)
C23 C28 C27 C26 -2.1(8)
C23 C28 C29 C34 -4.7(7)
C23 C28 C29 C30 178.1(4)
C4 C5 C6 N2 -171.2(4)
C4 C5 C6 C7 7.3(7)
C18 N5 C16 C17 -0.8(6)
C9 C8 C7 C6 -2.2(6)
C9 C10 C11 N3 -179.6(4)
C9 C10 C11 C12 -0.3(7)
C22 N7 C20 N4 3.3(6)
C22 N7 C20 C18 -175.3(4)
C22 C23 C24 C25 179.2(5)
C22 C23 C28 C27 -177.4(4)
C22 C23 C28 C29 1.0(6)
C19 N6 C17 C16 1.3(7)
C34 C33 C32 C31 0.9(7)
C34 C29 C30 C31 -0.8(7)
C32 C33 C34 C21 178.5(4)
C32 C33 C34 C29 -2.3(7)
C32 C31 C30 C29 -0.5(8)
C21 C34 C29 C28 4.1(6)
C21 C34 C29 C30 -178.6(4)
C24 C23 C22 N7 5.1(6)
C24 C23 C22 C21 -174.2(4)
C24 C23 C28 C27 0.1(7)
C24 C23 C28 C29 178.4(4)
C24 C25 C26 C27 -0.3(9)
C28 C23 C22 N7 -177.5(4)
C28 C23 C22 C21 3.2(6)
C28 C23 C24 C25 1.8(7)
C28 C27 C26 C25 2.2(10)
C28 C29 C30 C31 176.5(5)
C27 C28 C29 C34 173.6(5)
C27 C28 C29 C30 -3.7(7)
C29 C34 C21 N8 179.5(4)
C29 C34 C21 C22 0.2(6)
C29 C28 C27 C26 179.6(5)
C3 C2 C1 N1 1.8(7)
